data_7115940
loop_
_publ_author_name
'Liman Kong'
'Xiaoyu Han'
'Peng Jiao'

_publ_section_title
;
 Catalytic asymmetric Diels-Alder reactions involving aryl vinyl ketones
;
_journal_name_full Chem.Commun.
_journal_page_first 14113
_journal_paper_doi 10.1039/C4cc06837H
_journal_volume 50
_journal_year 2014
_chemical_absolute_configuration ad
_chemical_formula_moiety 'C20 H21 N O3 S'
_chemical_formula_sum 'C20 H21 N O3 S'
_chemical_formula_weight 355.44
_chemical_name_systematic
;
 ?
;
_space_group_crystal_system orthorhombic
_space_group_IT_number 19
_space_group_name_Hall 'P 2ac 2ab'
_space_group_name_H-M_alt 'P 21 21 21'
_symmetry_space_group_name_Hall 'P 2ac 2ab'
_symmetry_space_group_name_H-M 'P 21 21 21'
_atom_sites_solution_hydrogens geom
_audit_creation_date 2014-02-18
_audit_creation_method
;
Olex2 1.2
(compiled 2013.12.10 svn.r2850 for OlexSys, GUI svn.r4736)
;
_cell_angle_alpha 90
_cell_angle_beta 90
_cell_angle_gamma 90
_cell_formula_units_Z 4
_cell_length_a 5.7366(13)
_cell_length_b 10.553(2)
_cell_length_c 30.046(7)
_cell_measurement_reflns_used 5917
_cell_measurement_temperature 173.1500
_cell_measurement_theta_max 27.4725
_cell_measurement_theta_min 2.3585
_cell_volume 1818.9(7)
_computing_cell_refinement 'CrystalClear (Rigaku Inc., 2007)'
_computing_data_collection 'CrystalClear (Rigaku Inc., 2007)'
_computing_data_reduction 'CrystalClear (Rigaku Inc., 2007)'
_computing_molecular_graphics 'Olex2 (Dolomanov et al., 2009)'
_computing_publication_material 'Olex2 (Dolomanov et al., 2009)'
_computing_structure_refinement 'SHELXL-2013 (Sheldrick, 2013)'
_computing_structure_solution 'SHELXS-2013 (Sheldrick, 2013)'
_diffrn_ambient_temperature 173.1500
_diffrn_detector_area_resol_mean 28.5714
_diffrn_measured_fraction_theta_full 0.998
_diffrn_measured_fraction_theta_max 0.998
_diffrn_measurement_device
;
Saturn724+ (2x2 bin mode)
;
_diffrn_measurement_device_details
;
AFC10: Fixed Chi 2 circle
;
_diffrn_measurement_device_type 'Saturn724+ CCD'
_diffrn_measurement_method '\w scans at fixed \c = 45\%'
_diffrn_orient_matrix_type d*Trek
_diffrn_orient_matrix_UB_11 0.0030
_diffrn_orient_matrix_UB_12 0.1697
_diffrn_orient_matrix_UB_13 0.0399
_diffrn_orient_matrix_UB_21 -0.0713
_diffrn_orient_matrix_UB_22 -0.0131
_diffrn_orient_matrix_UB_23 0.0611
_diffrn_orient_matrix_UB_31 0.0219
_diffrn_orient_matrix_UB_32 -0.0061
_diffrn_orient_matrix_UB_33 0.0243
_diffrn_radiation_detector CCD
_diffrn_radiation_monochromator 'Graphite Monochromator'
_diffrn_radiation_type MoK\a
_diffrn_radiation_wavelength 0.71073
_diffrn_reflns_av_R_equivalents 0.0393
_diffrn_reflns_av_unetI/netI 0.0315
_diffrn_reflns_Laue_measured_fraction_full 0.998
_diffrn_reflns_Laue_measured_fraction_max 0.998
_diffrn_reflns_limit_h_max 7
_diffrn_reflns_limit_h_min -7
_diffrn_reflns_limit_k_max 13
_diffrn_reflns_limit_k_min -13
_diffrn_reflns_limit_l_max 39
_diffrn_reflns_limit_l_min -39
_diffrn_reflns_number 13346
_diffrn_reflns_point_group_measured_fraction_full 0.998
_diffrn_reflns_point_group_measured_fraction_max 0.997
_diffrn_reflns_theta_full 26.000
_diffrn_reflns_theta_max 27.473
_diffrn_reflns_theta_min 2.045
_diffrn_source 'Sealed Tube'
_diffrn_source_current 30.0000
_diffrn_source_power 1.5000
_diffrn_source_voltage 50.0000
_exptl_absorpt_coefficient_mu 0.196
_exptl_absorpt_correction_T_max 1.0000
_exptl_absorpt_correction_T_min 0.6011
_exptl_absorpt_correction_type multi-scan
_exptl_absorpt_process_details 'CrystalClear (Rigaku Inc., 2007)'
_exptl_crystal_colour Colorless
_exptl_crystal_density_diffrn 1.298
_exptl_crystal_description block
_exptl_crystal_F_000 752
_exptl_crystal_size_max 0.36
_exptl_crystal_size_mid 0.35
_exptl_crystal_size_min 0.24
_refine_diff_density_max 0.201
_refine_diff_density_min -0.166
_refine_diff_density_rms 0.038
_refine_ls_abs_structure_details
;
 Flack x determined using 1573 quotients [(I+)-(I-)]/[(I+)+(I-)]
 (Parsons and Flack (2004), Acta Cryst. A60, s61).
;
_refine_ls_abs_structure_Flack -0.03(4)
_refine_ls_extinction_method none
_refine_ls_goodness_of_fit_ref 1.071
_refine_ls_hydrogen_treatment constr
_refine_ls_matrix_type full
_refine_ls_number_parameters 227
_refine_ls_number_reflns 4170
_refine_ls_number_restraints 0
_refine_ls_restrained_S_all 1.071
_refine_ls_R_factor_all 0.0395
_refine_ls_R_factor_gt 0.0377
_refine_ls_shift/su_max 0.000
_refine_ls_shift/su_mean 0.000
_refine_ls_structure_factor_coef Fsqd
_refine_ls_weighting_details 'w=1/[\s^2^(Fo^2^)+(0.0406P)^2^+0.3600P] where P=(Fo^2^+2Fc^2^)/3'
_refine_ls_weighting_scheme calc
_refine_ls_wR_factor_gt 0.0913
_refine_ls_wR_factor_ref 0.0925
_reflns_Friedel_coverage 0.713
_reflns_Friedel_fraction_full 0.999
_reflns_Friedel_fraction_max 0.997
_reflns_number_gt 4037
_reflns_number_total 4170
_reflns_threshold_expression 'I > 2\s(I)'
_cod_data_source_file c4cc06837h2.cif
_cod_data_source_block sa3216
_cod_original_cell_volume 1819.0(7)
_cod_database_code 7115940
_shelxl_version_number 2013-4
_shelx_space_group_comment
;
The symmetry employed for this shelxl refinement is uniquely defined
by the following loop, which should always be used as a source of
symmetry information in preference to the above space-group names.
They are only intended as comments.
;
_diffrn_number_total 2465
_olex2_refinement_description
;
1. Fixed Uiso
 At 1.2 times of:
  All C(H) groups, All C(H,H) groups, All N(H) groups
 At 1.5 times of:
  All C(H,H,H) groups
2.a Ternary CH refined with riding coordinates:
 C1(H1A), C2(H2), C5(H5)
2.b Secondary CH2 refined with riding coordinates:
 C6(H6A,H6B), C14(H14A,H14B)
2.c Aromatic/amide H refined with riding coordinates:
 N1(H1), C3(H3), C4(H4), C10(H10), C11(H11), C12(H12), C16(H16), C17(H17),
 C18(H18), C19(H19), C20(H20)
2.d Idealised Me refined as rotating group:
 C7(H7A,H7B,H7C)
;

loop_
_space_group_symop_operation_xyz
'x, y, z'
'-x+1/2, -y, z+1/2'
'-x, y+1/2, -z+1/2'
'x+1/2, -y+1/2, -z'

loop_
_atom_site_label
_atom_site_type_symbol
_atom_site_fract_x
_atom_site_fract_y
_atom_site_fract_z
_atom_site_U_iso_or_equiv
_atom_site_adp_type
_atom_site_occupancy
_atom_site_site_symmetry_order
_atom_site_calc_flag
_atom_site_refinement_flags_posn
S1 S 0.69163(11) 0.41980(6) 0.51752(2) 0.04605(18) Uani 1 1 d .
O1 O 0.6354(3) 0.6515(2) 0.46024(7) 0.0556(5) Uani 1 1 d .
O2 O 0.9971(4) 0.30811(15) 0.39190(6) 0.0470(5) Uani 1 1 d .
O3 O 0.7013(3) 0.36377(13) 0.34615(5) 0.0380(4) Uani 1 1 d .
N1 N 0.9119(4) 0.51445(17) 0.37770(6) 0.0349(4) Uani 1 1 d .
H1 H 0.8087 0.5634 0.3661 0.042 Uiso 1 1 calc R
C1 C 1.0301(4) 0.6718(2) 0.43493(7) 0.0307(4) Uani 1 1 d .
H1A H 1.1623 0.6908 0.4545 0.037 Uiso 1 1 calc R
C2 C 1.1116(4) 0.57301(19) 0.40043(7) 0.0293(4) Uani 1 1 d .
H2 H 1.1979 0.5064 0.4161 0.035 Uiso 1 1 calc R
C3 C 1.2710(4) 0.6323(2) 0.36660(7) 0.0338(5) Uani 1 1 d .
H3 H 1.3586 0.5788 0.3486 0.041 Uiso 1 1 calc R
C4 C 1.2943(5) 0.7562(2) 0.36087(8) 0.0380(5) Uani 1 1 d .
H4 H 1.3964 0.7843 0.3389 0.046 Uiso 1 1 calc R
C5 C 1.1662(5) 0.8537(2) 0.38764(8) 0.0406(5) Uani 1 1 d .
H5 H 1.2737 0.8863 0.4102 0.049 Uiso 1 1 calc R
C6 C 0.9591(4) 0.7946(2) 0.41179(8) 0.0371(5) Uani 1 1 d .
H6A H 0.8357 0.7772 0.3906 0.045 Uiso 1 1 calc R
H6B H 0.8994 0.8539 0.4337 0.045 Uiso 1 1 calc R
C7 C 1.0876(7) 0.9658(3) 0.35891(10) 0.0590(8) Uani 1 1 d .
H7A H 1.2201 1.0014 0.3439 0.088 Uiso 1 1 calc GR
H7B H 1.0172 1.0291 0.3775 0.088 Uiso 1 1 calc GR
H7C H 0.9763 0.9371 0.3373 0.088 Uiso 1 1 calc GR
C8 C 0.8373(4) 0.6161(2) 0.46340(7) 0.0362(5) Uani 1 1 d .
C9 C 0.9027(4) 0.5154(2) 0.49452(7) 0.0322(4) Uani 1 1 d .
C10 C 1.1175(4) 0.4819(2) 0.51009(7) 0.0369(5) Uani 1 1 d .
H10 H 1.2547 0.5218 0.5014 0.044 Uiso 1 1 calc R
C11 C 1.1102(4) 0.3800(2) 0.54088(8) 0.0424(5) Uani 1 1 d .
H11 H 1.2410 0.3466 0.5549 0.051 Uiso 1 1 calc R
C12 C 0.8913(5) 0.3372(2) 0.54747(9) 0.0447(6) Uani 1 1 d .
H12 H 0.8540 0.2702 0.5663 0.054 Uiso 1 1 calc R
C13 C 0.8818(4) 0.38844(19) 0.37410(6) 0.0303(4) Uani 1 1 d .
C14 C 0.6639(6) 0.2312(2) 0.33693(8) 0.0442(6) Uani 1 1 d .
H14A H 0.6061 0.1887 0.3634 0.053 Uiso 1 1 calc R
H14B H 0.8096 0.1916 0.3283 0.053 Uiso 1 1 calc R
C15 C 0.4884(4) 0.2198(2) 0.29968(7) 0.0349(5) Uani 1 1 d .
C16 C 0.3076(5) 0.3045(2) 0.29400(8) 0.0451(6) Uani 1 1 d .
H16 H 0.2956 0.3744 0.3127 0.054 Uiso 1 1 calc R
C17 C 0.1437(5) 0.2865(3) 0.26062(10) 0.0557(7) Uani 1 1 d .
H17 H 0.0257 0.3457 0.2564 0.067 Uiso 1 1 calc R
C18 C 0.1554(5) 0.1813(3) 0.23372(9) 0.0518(7) Uani 1 1 d .
H18 H 0.0425 0.1679 0.2120 0.062 Uiso 1 1 calc R
C19 C 0.3345(5) 0.0958(3) 0.23897(8) 0.0462(6) Uani 1 1 d .
H19 H 0.3433 0.0248 0.2207 0.055 Uiso 1 1 calc R
C20 C 0.5020(5) 0.1155(2) 0.27158(8) 0.0417(5) Uani 1 1 d .
H20 H 0.6245 0.0585 0.2746 0.050 Uiso 1 1 calc R

loop_
_atom_site_aniso_label
_atom_site_aniso_U_11
_atom_site_aniso_U_22
_atom_site_aniso_U_33
_atom_site_aniso_U_23
_atom_site_aniso_U_13
_atom_site_aniso_U_12
S1 0.0260(3) 0.0481(3) 0.0640(4) -0.0022(3) 0.0074(3) -0.0067(3)
O1 0.0286(10) 0.0772(13) 0.0609(11) 0.0096(10) -0.0003(8) 0.0116(9)
O2 0.0616(13) 0.0294(8) 0.0501(9) 0.0064(7) -0.0248(9) -0.0008(8)
O3 0.0452(9) 0.0272(7) 0.0417(8) -0.0011(6) -0.0157(7) -0.0027(7)
N1 0.0338(10) 0.0280(8) 0.0429(10) -0.0027(7) -0.0154(8) 0.0024(8)
C1 0.0277(10) 0.0338(10) 0.0305(9) -0.0046(8) -0.0040(8) 0.0017(9)
C2 0.0279(10) 0.0282(9) 0.0317(9) -0.0029(8) -0.0077(8) 0.0027(8)
C3 0.0309(11) 0.0376(10) 0.0328(10) -0.0063(9) -0.0028(8) 0.0040(9)
C4 0.0363(12) 0.0424(11) 0.0352(10) -0.0002(9) -0.0016(10) -0.0015(11)
C5 0.0496(15) 0.0308(10) 0.0414(12) -0.0014(9) -0.0056(11) -0.0002(10)
C6 0.0391(13) 0.0335(11) 0.0388(11) -0.0046(9) -0.0046(10) 0.0091(10)
C7 0.082(2) 0.0377(12) 0.0570(16) 0.0078(12) -0.0022(16) 0.0044(14)
C8 0.0277(11) 0.0461(12) 0.0347(10) -0.0046(9) -0.0036(9) 0.0012(10)
C9 0.0236(10) 0.0388(11) 0.0343(10) -0.0048(8) 0.0018(8) -0.0036(9)
C10 0.0260(11) 0.0487(12) 0.0359(11) 0.0063(10) -0.0008(9) -0.0068(10)
C11 0.0322(12) 0.0522(13) 0.0426(12) 0.0132(11) 0.0015(10) -0.0008(11)
C12 0.0426(14) 0.0397(12) 0.0517(13) 0.0039(11) 0.0144(12) -0.0026(11)
C13 0.0342(11) 0.0307(9) 0.0259(9) -0.0005(8) -0.0032(8) -0.0014(9)
C14 0.0626(17) 0.0285(10) 0.0416(12) 0.0040(9) -0.0176(12) -0.0118(11)
C15 0.0414(13) 0.0330(10) 0.0303(10) 0.0009(8) -0.0015(9) -0.0104(10)
C16 0.0458(14) 0.0444(12) 0.0449(13) -0.0124(10) -0.0032(12) -0.0027(12)
C17 0.0424(16) 0.0614(16) 0.0632(16) -0.0124(14) -0.0121(13) 0.0056(13)
C18 0.0429(15) 0.0689(17) 0.0438(13) -0.0111(12) -0.0103(11) -0.0090(14)
C19 0.0491(15) 0.0522(14) 0.0372(11) -0.0152(10) 0.0001(11) -0.0069(12)
C20 0.0452(14) 0.0394(12) 0.0403(11) -0.0056(10) -0.0013(10) -0.0029(11)

loop_
_atom_type_symbol
_atom_type_description
_atom_type_scat_dispersion_real
_atom_type_scat_dispersion_imag
_atom_type_scat_source
C C 0.0033 0.0016 'International Tables Vol C Tables 4.2.6.8 and 6.1.1.4'
H H 0.0000 0.0000 'International Tables Vol C Tables 4.2.6.8 and 6.1.1.4'
N N 0.0061 0.0033 'International Tables Vol C Tables 4.2.6.8 and 6.1.1.4'
O O 0.0106 0.0060 'International Tables Vol C Tables 4.2.6.8 and 6.1.1.4'
S S 0.1246 0.1234 'International Tables Vol C Tables 4.2.6.8 and 6.1.1.4'

loop_
_geom_angle_atom_site_label_1
_geom_angle_atom_site_label_2
_geom_angle_atom_site_label_3
_geom_angle
C12 S1 C9 92.23(12)
C13 O3 C14 114.70(18)
C13 N1 C2 123.58(18)
C6 C1 C2 110.40(17)
C8 C1 C2 109.77(18)
C8 C1 C6 113.03(19)
N1 C2 C1 111.12(18)
N1 C2 C3 109.57(17)
C3 C2 C1 110.93(17)
C4 C3 C2 124.0(2)
C3 C4 C5 123.9(2)
C4 C5 C6 110.88(19)
C4 C5 C7 111.9(2)
C6 C5 C7 110.8(2)
C5 C6 C1 110.86(19)
O1 C8 C1 122.0(2)
O1 C8 C9 121.0(2)
C9 C8 C1 117.03(19)
C8 C9 S1 120.10(17)
C10 C9 S1 110.25(17)
C10 C9 C8 129.6(2)
C9 C10 C11 113.1(2)
C12 C11 C10 112.1(2)
C11 C12 S1 112.25(19)
O2 C13 O3 124.05(19)
O2 C13 N1 126.2(2)
N1 C13 O3 109.69(18)
O3 C14 C15 108.58(19)
C16 C15 C14 122.8(2)
C16 C15 C20 118.7(2)
C20 C15 C14 118.4(2)
C15 C16 C17 120.6(2)
C18 C17 C16 120.2(3)
C17 C18 C19 119.9(2)
C18 C19 C20 119.9(2)
C19 C20 C15 120.6(2)

loop_
_geom_bond_atom_site_label_1
_geom_bond_atom_site_label_2
_geom_bond_distance
S1 C9 1.721(2)
S1 C12 1.697(3)
O1 C8 1.220(3)
O2 C13 1.201(3)
O3 C13 1.358(3)
O3 C14 1.443(3)
N1 C2 1.470(3)
N1 C13 1.345(3)
C1 C2 1.543(3)
C1 C6 1.526(3)
C1 C8 1.516(3)
C2 C3 1.504(3)
C3 C4 1.325(3)
C4 C5 1.499(3)
C5 C6 1.526(4)
C5 C7 1.532(3)
C8 C9 1.465(3)
C9 C10 1.365(3)
C10 C11 1.419(3)
C11 C12 1.349(4)
C14 C15 1.510(3)
C15 C16 1.380(4)
C15 C20 1.389(3)
C16 C17 1.388(4)
C17 C18 1.375(4)
C18 C19 1.376(4)
C19 C20 1.388(3)

loop_
_geom_torsion_atom_site_label_1
_geom_torsion_atom_site_label_2
_geom_torsion_atom_site_label_3
_geom_torsion_atom_site_label_4
_geom_torsion
S1 C9 C10 C11 -0.6(3)
O1 C8 C9 S1 15.3(3)
O1 C8 C9 C10 -163.9(3)
O3 C14 C15 C16 -33.4(3)
O3 C14 C15 C20 150.4(2)
N1 C2 C3 C4 108.3(3)
C1 C2 C3 C4 -14.7(3)
C1 C8 C9 S1 -163.48(16)
C1 C8 C9 C10 17.3(3)
C2 N1 C13 O2 7.4(4)
C2 N1 C13 O3 -171.37(19)
C2 C1 C6 C5 -62.6(2)
C2 C1 C8 O1 -109.2(3)
C2 C1 C8 C9 69.5(2)
C2 C3 C4 C5 0.5(4)
C3 C4 C5 C6 -16.7(3)
C3 C4 C5 C7 -140.9(3)
C4 C5 C6 C1 46.9(3)
C6 C1 C2 N1 -77.6(2)
C6 C1 C2 C3 44.6(2)
C6 C1 C8 O1 14.5(3)
C6 C1 C8 C9 -166.74(18)
C7 C5 C6 C1 171.7(2)
C8 C1 C2 N1 47.7(2)
C8 C1 C2 C3 169.84(17)
C8 C1 C6 C5 174.04(18)
C8 C9 C10 C11 178.7(2)
C9 S1 C12 C11 0.4(2)
C9 C10 C11 C12 0.9(3)
C10 C11 C12 S1 -0.9(3)
C12 S1 C9 C8 -179.24(18)
C12 S1 C9 C10 0.10(19)
C13 O3 C14 C15 -170.2(2)
C13 N1 C2 C1 -128.5(2)
C13 N1 C2 C3 108.6(2)
C14 O3 C13 O2 -3.4(3)
C14 O3 C13 N1 175.4(2)
C14 C15 C16 C17 -176.7(3)
C14 C15 C20 C19 175.1(2)
C15 C16 C17 C18 2.2(4)
C16 C15 C20 C19 -1.2(4)
C16 C17 C18 C19 -2.1(5)
C17 C18 C19 C20 0.4(4)
C18 C19 C20 C15 1.3(4)
C20 C15 C16 C17 -0.5(4)
